data_7715715
loop_
_publ_author_name
'Kuzderov&#xe1;, Gabriela'
'Sovov&#xe1;, Simona'
'Rendo&#x161;ov&#xe1;, Michaela'
'Gyepes, R&#xf3;bert'
'Sabolov&#xe1;, Danica'
'Ko&#x17e;&#xe1;rov&#xe1;, Ivona'
'Bal&#xe1;&#x17e;ov&#xe1;, &#x13d;udmila'
'Vilkov&#xe1;, M&#xe1;ria'
'Kello, Martin'
'Li&#x161;ka, Alan'
'Vargov&#xe1;, Zuzana'

_publ_section_title
;
 Influence of proline and hydroxyproline as antimicrobial and anticancer
 peptide components on the silver(I) ion activity: structural and
 biological evaluation with a new theoretical and experimental SAR
 approach.
;
_journal_issue 26
_journal_name_full 'Dalton transactions (Cambridge, England : 2003)'
_journal_page_first 10834
_journal_page_last 10850
_journal_paper_doi 10.1039/d4dt00389f
_journal_volume 53
_journal_year 2024
_chemical_absolute_configuration ad
_chemical_formula_moiety 'C10 H18 Ag2 N4 O12'
_chemical_formula_sum 'C10 H18 Ag2 N4 O12'
_chemical_formula_weight 602.02
_space_group_crystal_system monoclinic
_space_group_IT_number 4
_space_group_name_Hall 'P 2yb'
_space_group_name_H-M_alt 'P 1 21 1'
_atom_sites_solution_hydrogens mixed
_atom_sites_solution_primary direct
_audit_creation_method SHELXL-2018/3
_audit_update_record
;
2024-02-08 deposited with the CCDC.	2024-04-11 downloaded from the CCDC.
;
_cell_angle_alpha 90
_cell_angle_beta 97.992(3)
_cell_angle_gamma 90
_cell_formula_units_Z 2
_cell_length_a 5.5261(4)
_cell_length_b 11.2082(8)
_cell_length_c 14.0565(12)
_cell_measurement_reflns_used 9960
_cell_measurement_temperature 120(2)
_cell_measurement_theta_max 26.4481
_cell_measurement_theta_min 2.9267
_cell_volume 862.17(11)
_computing_structure_refinement 'SHELXL-2018/3 (Sheldrick, 2018)'
_computing_structure_solution 'SHELXT 2018/2 (Sheldrick, 2018)'
_diffrn_ambient_temperature 120(2)
_diffrn_measured_fraction_theta_full 0.996
_diffrn_measured_fraction_theta_max 0.996
_diffrn_measurement_device_type 'Bruker D8 VENTURE'
_diffrn_radiation_type MoK\a
_diffrn_radiation_wavelength 0.71073
_diffrn_reflns_av_R_equivalents 0.0430
_diffrn_reflns_av_unetI/netI 0.0222
_diffrn_reflns_Laue_measured_fraction_full 0.996
_diffrn_reflns_Laue_measured_fraction_max 0.996
_diffrn_reflns_limit_h_max 6
_diffrn_reflns_limit_h_min -6
_diffrn_reflns_limit_k_max 14
_diffrn_reflns_limit_k_min -14
_diffrn_reflns_limit_l_max 17
_diffrn_reflns_limit_l_min -17
_diffrn_reflns_number 31594
_diffrn_reflns_point_group_measured_fraction_full 0.995
_diffrn_reflns_point_group_measured_fraction_max 0.993
_diffrn_reflns_theta_full 25.242
_diffrn_reflns_theta_max 26.489
_diffrn_reflns_theta_min 2.333
_exptl_absorpt_coefficient_mu 2.346
_exptl_absorpt_correction_T_max 0.88
_exptl_absorpt_correction_T_min 0.72
_exptl_absorpt_correction_type multi-scan
_exptl_absorpt_process_details
;
Krause, L., Herbst-Irmer, R., Sheldrick, G. M., Stalke, D. (2015).
"Comparison of silver and molybdenum microfocus X-ray sources for
single-crystal structure determination"
J. Appl. Cryst. 48, 3-10.
doi:10.1107/S1600576714022985
;
_exptl_crystal_colour 'translucent colourless'
_exptl_crystal_density_diffrn 2.319
_exptl_crystal_description fragment
_exptl_crystal_F_000 592
_exptl_crystal_size_max 0.171
_exptl_crystal_size_mid 0.162
_exptl_crystal_size_min 0.058
_refine_diff_density_max 2.396
_refine_diff_density_min -1.008
_refine_diff_density_rms 0.199
_refine_ls_abs_structure_details
;
 Refined as an inversion twin.
;
_refine_ls_abs_structure_Flack 0.06(6)
_refine_ls_extinction_method none
_refine_ls_goodness_of_fit_ref 1.108
_refine_ls_hydrogen_treatment mixed
_refine_ls_matrix_type full
_refine_ls_number_parameters 267
_refine_ls_number_reflns 3526
_refine_ls_number_restraints 17
_refine_ls_restrained_S_all 1.108
_refine_ls_R_factor_all 0.0358
_refine_ls_R_factor_gt 0.0351
_refine_ls_shift/su_max 0.000
_refine_ls_shift/su_mean 0.000
_refine_ls_structure_factor_coef Fsqd
_refine_ls_weighting_details 'w=1/[\s^2^(Fo^2^)+(0.0797P)^2^+1.6479P] where P=(Fo^2^+2Fc^2^)/3'
_refine_ls_weighting_scheme calc
_refine_ls_wR_factor_gt 0.1062
_refine_ls_wR_factor_ref 0.1071
_reflns_Friedel_coverage 0.896
_reflns_Friedel_fraction_full 0.993
_reflns_Friedel_fraction_max 0.990
_reflns_number_gt 3461
_reflns_number_total 3526
_reflns_threshold_expression 'I > 2\s(I)'
_cod_data_source_file d4dt00389f2.cif
_cod_data_source_block aghypro1
_cod_depositor_comments
;
The following automatic conversions were performed:

data item '_exptl_absorpt_correction_type' value 'Multi-Scan' was
changed to 'multi-scan' in accordance with the
/home/data/users/saulius/crontab/automatic-downloads/rss-feeds/RSC/lib/dictionaries/cif_core.dic
dictionary named 'cif_core.dic' version 2.4.2 last updated on
2011-04-26.

Automatic conversion script
Id: cif_fix_values 8170 2020-07-09 18:12:32Z antanas 

 Adding full bibliography for 7715715--7715716.cif.
;
_cod_original_sg_symbol_H-M 'P 21'
_cod_database_code 7715715
_shelx_shelxl_version_number 2018/3
_shelx_space_group_comment
;
The symmetry employed for this shelxl refinement is uniquely defined
by the following loop, which should always be used as a source of
symmetry information in preference to the above space-group names.
They are only intended as comments.
;
_shelx_estimated_absorpt_t_min 0.690
_shelx_estimated_absorpt_t_max 0.876

loop_
_space_group_symop_operation_xyz
'x, y, z'
'-x, y+1/2, -z'

loop_
_atom_site_label
_atom_site_type_symbol
_atom_site_fract_x
_atom_site_fract_y
_atom_site_fract_z
_atom_site_U_iso_or_equiv
_atom_site_adp_type
_atom_site_occupancy
_atom_site_site_symmetry_order
_atom_site_calc_flag
_atom_site_refinement_flags_posn
_atom_site_refinement_flags_adp
_atom_site_refinement_flags_occupancy
_atom_site_disorder_assembly
_atom_site_disorder_group
Ag1 Ag 0.39468(11) 0.40539(5) 0.25357(5) 0.01892(19) Uani 1 1 d . . . . .
Ag2 Ag 0.82196(12) 0.55447(5) 0.26989(5) 0.0207(2) Uani 1 1 d . . . . .
O1 O 0.2529(12) 0.5703(6) 0.3129(5) 0.0184(13) Uani 1 1 d . U . . .
C1 C 0.3863(16) 0.6504(7) 0.3559(6) 0.0114(15) Uani 1 1 d . U . . .
O2 O 0.6107(11) 0.6463(6) 0.3810(5) 0.0155(12) Uani 1 1 d . . . . .
C2 C 0.2559(15) 0.7687(8) 0.3694(6) 0.0135(16) Uani 1 1 d . . . . .
H2 H 0.078973 0.755406 0.373879 0.016 Uiso 1 1 calc R U . . .
C3 C 0.2879(19) 0.8536(8) 0.2879(6) 0.0191(18) Uani 1 1 d . . . . .
H3A H 0.164254 0.838250 0.231227 0.023 Uiso 1 1 calc R U . . .
H3B H 0.453022 0.845911 0.268801 0.023 Uiso 1 1 calc R U . . .
C4 C 0.252(2) 0.9769(8) 0.3303(6) 0.0188(18) Uani 1 1 d . . . . .
H4 H 0.329254 1.040745 0.294894 0.023 Uiso 1 1 calc R U . . .
O3 O -0.0055(13) 0.9953(6) 0.3258(5) 0.0191(13) Uani 1 1 d D . . . .
H3 H -0.03(2) 1.040(10) 0.369(7) 0.029 Uiso 1 1 d D U . . .
C5 C 0.379(2) 0.9652(9) 0.4341(7) 0.023(2) Uani 1 1 d . . . . .
H5A H 0.547622 0.996423 0.440209 0.028 Uiso 1 1 calc R U . . .
H5B H 0.287650 1.009890 0.478481 0.028 Uiso 1 1 calc R U . . .
N1 N 0.3791(15) 0.8337(7) 0.4560(5) 0.0159(15) Uani 1 1 d D . . . .
H1A H 0.535(9) 0.820(11) 0.474(8) 0.019 Uiso 1 1 d D U . . .
H1B H 0.312(19) 0.833(11) 0.507(5) 0.019 Uiso 1 1 d D U . . .
O4 O 0.6088(12) 0.2724(6) 0.1882(5) 0.0184(13) Uani 1 1 d . . . . .
C6 C 0.8294(17) 0.2913(7) 0.1799(6) 0.0145(17) Uani 1 1 d . . . . .
O5 O 0.9433(14) 0.3843(6) 0.1969(5) 0.0232(15) Uani 1 1 d . . . . .
C7 C 0.9734(16) 0.1860(8) 0.1494(6) 0.0146(16) Uani 1 1 d . . . . .
H7 H 1.112999 0.171258 0.201450 0.018 Uiso 1 1 calc R U . . .
C8 C 1.0782(16) 0.1966(7) 0.0546(6) 0.0146(16) Uani 1 1 d . . . . .
H8A H 0.960762 0.235656 0.004632 0.018 Uiso 1 1 calc R U . . .
H8B H 1.233352 0.241983 0.063016 0.018 Uiso 1 1 calc R U . . .
C9 C 1.1198(15) 0.0666(8) 0.0294(6) 0.0145(16) Uani 1 1 d . . . . .
H9 H 1.143073 0.057249 -0.039545 0.017 Uiso 1 1 calc R U . . .
O6 O 1.3263(12) 0.0248(6) 0.0924(5) 0.0184(13) Uani 1 1 d D . . . .
H6 H 1.343(19) -0.048(4) 0.084(7) 0.01(2) Uiso 1 1 d D . . . .
C10 C 0.8857(16) 0.0072(8) 0.0503(6) 0.0160(17) Uani 1 1 d . . . . .
H10A H 0.754440 0.015785 -0.004846 0.019 Uiso 1 1 calc R U . . .
H10B H 0.912540 -0.078652 0.064467 0.019 Uiso 1 1 calc R U . . .
N2 N 0.8210(13) 0.0733(6) 0.1377(5) 0.0135(14) Uani 1 1 d . . . . .
H2A H 0.659109 0.091904 0.129309 0.016 Uiso 1 1 calc R U . . .
H2B H 0.853575 0.026766 0.191006 0.016 Uiso 1 1 calc R U . . .
N3 N 0.5713(15) 0.7257(7) 0.1184(5) 0.0206(17) Uani 1 1 d . . . . .
O7 O 0.4994(16) 0.6207(7) 0.1277(5) 0.0321(17) Uani 1 1 d . . . . .
O8 O 0.7530(14) 0.7640(8) 0.1702(5) 0.0333(17) Uani 1 1 d . . . . .
O9 O 0.4502(13) 0.7911(6) 0.0562(5) 0.0222(14) Uani 1 1 d . . . . .
N4 N 0.0769(15) 0.2740(8) 0.4177(5) 0.0191(15) Uani 1 1 d . . . . .
O10 O 0.0850(15) 0.3664(7) 0.4675(6) 0.0332(17) Uani 1 1 d . . . . .
O11 O 0.2595(12) 0.2422(7) 0.3797(5) 0.0224(14) Uani 1 1 d . . . . .
O12 O -0.1166(13) 0.2132(7) 0.4057(5) 0.0278(15) Uani 1 1 d . . . . .

loop_
_atom_site_aniso_label
_atom_site_aniso_U_11
_atom_site_aniso_U_22
_atom_site_aniso_U_33
_atom_site_aniso_U_23
_atom_site_aniso_U_13
_atom_site_aniso_U_12
Ag1 0.0119(3) 0.0119(3) 0.0343(4) -0.0055(3) 0.0076(2) 0.0010(2)
Ag2 0.0121(3) 0.0144(3) 0.0365(4) -0.0058(3) 0.0060(2) 0.0017(3)
O1 0.012(3) 0.006(3) 0.038(3) -0.006(2) 0.004(2) -0.001(2)
C1 0.015(4) 0.004(3) 0.017(4) 0.001(3) 0.008(3) -0.003(3)
O2 0.008(3) 0.013(3) 0.026(3) 0.002(2) 0.003(2) 0.004(2)
C2 0.006(4) 0.016(4) 0.019(4) 0.000(3) 0.003(3) 0.004(3)
C3 0.031(5) 0.008(4) 0.017(4) -0.001(3) 0.000(3) 0.004(4)
C4 0.028(5) 0.007(4) 0.021(4) 0.000(3) 0.003(3) 0.004(3)
O3 0.020(4) 0.016(3) 0.021(3) 0.000(2) 0.002(2) 0.002(3)
C5 0.034(6) 0.009(4) 0.024(4) -0.003(3) -0.004(4) 0.001(4)
N1 0.018(4) 0.012(4) 0.017(3) 0.001(3) -0.001(3) -0.002(3)
O4 0.017(3) 0.013(3) 0.025(3) -0.004(2) 0.002(2) 0.005(3)
C6 0.019(4) 0.004(4) 0.021(4) 0.004(3) 0.003(3) 0.000(3)
O5 0.029(4) 0.007(3) 0.034(4) -0.004(2) 0.004(3) 0.001(3)
C7 0.016(4) 0.007(4) 0.021(4) 0.000(3) 0.002(3) -0.005(3)
C8 0.015(4) 0.008(4) 0.022(4) 0.001(3) 0.006(3) 0.003(3)
C9 0.010(4) 0.014(4) 0.020(4) -0.002(3) 0.005(3) 0.000(3)
O6 0.015(3) 0.012(3) 0.028(3) -0.003(2) 0.001(2) 0.000(2)
C10 0.013(4) 0.011(4) 0.024(4) -0.007(3) 0.004(3) -0.002(3)
N2 0.008(3) 0.010(4) 0.022(3) 0.002(3) 0.004(2) 0.003(3)
N3 0.021(4) 0.021(4) 0.021(4) -0.005(3) 0.007(3) 0.001(3)
O7 0.050(5) 0.014(3) 0.032(4) 0.002(3) 0.005(3) -0.007(4)
O8 0.027(4) 0.046(5) 0.025(3) 0.003(3) -0.005(3) -0.007(4)
O9 0.020(3) 0.019(3) 0.028(3) 0.001(3) 0.001(3) 0.007(3)
N4 0.019(4) 0.020(4) 0.018(3) 0.000(3) 0.001(3) 0.001(3)
O10 0.038(5) 0.024(4) 0.041(4) -0.017(3) 0.016(3) -0.010(3)
O11 0.015(3) 0.023(4) 0.030(3) -0.001(3) 0.005(2) 0.001(3)
O12 0.017(3) 0.032(4) 0.035(4) -0.011(3) 0.006(3) -0.008(3)

loop_
_atom_type_symbol
_atom_type_description
_atom_type_scat_dispersion_real
_atom_type_scat_dispersion_imag
_atom_type_scat_source
C C 0.0033 0.0016 'International Tables Vol C Tables 4.2.6.8 and 6.1.1.4'
H H 0.0000 0.0000 'International Tables Vol C Tables 4.2.6.8 and 6.1.1.4'
Ag Ag -0.8971 1.1015 'International Tables Vol C Tables 4.2.6.8 and 6.1.1.4'
N N 0.0061 0.0033 'International Tables Vol C Tables 4.2.6.8 and 6.1.1.4'
O O 0.0106 0.0060 'International Tables Vol C Tables 4.2.6.8 and 6.1.1.4'

loop_
_geom_angle_atom_site_label_1
_geom_angle_atom_site_label_2
_geom_angle_atom_site_label_3
_geom_angle
_geom_angle_site_symmetry_1
_geom_angle_site_symmetry_3
_geom_angle_publ_flag
O4 Ag1 O1 165.6(2) . . ?
O4 Ag1 O5 111.9(2) . 1_455 ?
O1 Ag1 O5 79.1(2) . 1_455 ?
O4 Ag1 Ag2 86.76(18) . . ?
O1 Ag1 Ag2 79.32(17) . . ?
O5 Ag1 Ag2 147.64(16) 1_455 . ?
O5 Ag2 O2 150.6(2) . . ?
O5 Ag2 O1 80.3(2) . 1_655 ?
O2 Ag2 O1 112.1(2) . 1_655 ?
O5 Ag2 O7 96.0(2) . . ?
O2 Ag2 O7 92.1(2) . . ?
O1 Ag2 O7 136.9(2) 1_655 . ?
O5 Ag2 Ag1 76.73(19) . . ?
O2 Ag2 Ag1 80.03(16) . . ?
O1 Ag2 Ag1 147.65(16) 1_655 . ?
O7 Ag2 Ag1 68.66(17) . . ?
C1 O1 Ag1 124.1(5) . . ?
C1 O1 Ag2 132.2(5) . 1_455 ?
Ag1 O1 Ag2 103.7(2) . 1_455 ?
O2 C1 O1 127.1(8) . . ?
O2 C1 C2 117.7(7) . . ?
O1 C1 C2 115.0(7) . . ?
C1 O2 Ag2 113.6(5) . . ?
N1 C2 C3 102.8(7) . . ?
N1 C2 C1 110.7(7) . . ?
C3 C2 C1 110.0(7) . . ?
N1 C2 H2 111.0 . . ?
C3 C2 H2 111.0 . . ?
C1 C2 H2 111.0 . . ?
C2 C3 C4 103.7(7) . . ?
C2 C3 H3A 111.0 . . ?
C4 C3 H3A 111.0 . . ?
C2 C3 H3B 111.0 . . ?
C4 C3 H3B 111.0 . . ?
H3A C3 H3B 109.0 . . ?
O3 C4 C3 107.2(8) . . ?
O3 C4 C5 111.9(8) . . ?
C3 C4 C5 103.1(7) . . ?
O3 C4 H4 111.4 . . ?
C3 C4 H4 111.4 . . ?
C5 C4 H4 111.4 . . ?
C4 O3 H3 110(10) . . ?
N1 C5 C4 105.4(7) . . ?
N1 C5 H5A 110.7 . . ?
C4 C5 H5A 110.7 . . ?
N1 C5 H5B 110.7 . . ?
C4 C5 H5B 110.7 . . ?
H5A C5 H5B 108.8 . . ?
C2 N1 C5 108.8(7) . . ?
C2 N1 H1A 117(8) . . ?
C5 N1 H1A 102(8) . . ?
C2 N1 H1B 119(8) . . ?
C5 N1 H1B 101(8) . . ?
H1A N1 H1B 107(10) . . ?
C6 O4 Ag1 120.8(6) . . ?
O5 C6 O4 127.1(8) . . ?
O5 C6 C7 116.2(8) . . ?
O4 C6 C7 116.6(7) . . ?
C6 O5 Ag2 128.1(7) . . ?
C6 O5 Ag1 126.9(6) . 1_655 ?
Ag2 O5 Ag1 96.8(2) . 1_655 ?
N2 C7 C6 111.9(7) . . ?
N2 C7 C8 104.0(7) . . ?
C6 C7 C8 117.5(7) . . ?
N2 C7 H7 107.6 . . ?
C6 C7 H7 107.6 . . ?
C8 C7 H7 107.6 . . ?
C9 C8 C7 102.5(7) . . ?
C9 C8 H8A 111.3 . . ?
C7 C8 H8A 111.3 . . ?
C9 C8 H8B 111.3 . . ?
C7 C8 H8B 111.3 . . ?
H8A C8 H8B 109.2 . . ?
O6 C9 C10 111.4(7) . . ?
O6 C9 C8 107.6(7) . . ?
C10 C9 C8 102.3(7) . . ?
O6 C9 H9 111.7 . . ?
C10 C9 H9 111.7 . . ?
C8 C9 H9 111.7 . . ?
C9 O6 H6 109(7) . . ?
N2 C10 C9 104.2(7) . . ?
N2 C10 H10A 110.9 . . ?
C9 C10 H10A 110.9 . . ?
N2 C10 H10B 110.9 . . ?
C9 C10 H10B 110.9 . . ?
H10A C10 H10B 108.9 . . ?
C7 N2 C10 107.7(7) . . ?
C7 N2 H2A 110.2 . . ?
C10 N2 H2A 110.2 . . ?
C7 N2 H2B 110.2 . . ?
C10 N2 H2B 110.2 . . ?
H2A N2 H2B 108.5 . . ?
O8 N3 O7 120.6(9) . . ?
O8 N3 O9 121.2(9) . . ?
O7 N3 O9 118.2(8) . . ?
N3 O7 Ag2 98.9(6) . . ?
O10 N4 O11 120.4(8) . . ?
O10 N4 O12 119.1(8) . . ?
O11 N4 O12 120.5(8) . . ?

loop_
_geom_bond_atom_site_label_1
_geom_bond_atom_site_label_2
_geom_bond_distance
_geom_bond_site_symmetry_2
_geom_bond_publ_flag
Ag1 O4 2.184(6) . ?
Ag1 O1 2.215(6) . ?
Ag1 O5 2.522(8) 1_455 ?
Ag1 Ag2 2.8756(9) . ?
Ag2 O5 2.309(7) . ?
Ag2 O2 2.318(6) . ?
Ag2 O1 2.381(6) 1_655 ?
Ag2 O7 2.595(8) . ?
O1 C1 1.262(10) . ?
C1 O2 1.242(11) . ?
C1 C2 1.533(11) . ?
C2 N1 1.498(11) . ?
C2 C3 1.518(12) . ?
C2 H2 1.0000 . ?
C3 C4 1.529(12) . ?
C3 H3A 0.9900 . ?
C3 H3B 0.9900 . ?
C4 O3 1.431(13) . ?
C4 C5 1.533(13) . ?
C4 H4 1.0000 . ?
O3 H3 0.81(4) . ?
C5 N1 1.506(12) . ?
C5 H5A 0.9900 . ?
C5 H5B 0.9900 . ?
N1 H1A 0.87(4) . ?
N1 H1B 0.86(4) . ?
O4 C6 1.259(12) . ?
C6 O5 1.224(11) . ?
C6 C7 1.518(12) . ?
C7 N2 1.514(11) . ?
C7 C8 1.530(11) . ?
C7 H7 1.0000 . ?
C8 C9 1.525(12) . ?
C8 H8A 0.9900 . ?
C8 H8B 0.9900 . ?
C9 O6 1.423(10) . ?
C9 C10 1.520(12) . ?
C9 H9 1.0000 . ?
O6 H6 0.83(4) . ?
C10 N2 1.519(11) . ?
C10 H10A 0.9900 . ?
C10 H10B 0.9900 . ?
N2 H2A 0.9100 . ?
N2 H2B 0.9100 . ?
N3 O8 1.232(11) . ?
N3 O7 1.255(11) . ?
N3 O9 1.260(11) . ?
N4 O10 1.248(11) . ?
N4 O11 1.257(11) . ?
N4 O12 1.259(11) . ?

loop_
_geom_hbond_atom_site_label_D
_geom_hbond_atom_site_label_H
_geom_hbond_atom_site_label_A
_geom_hbond_distance_DH
_geom_hbond_distance_HA
_geom_hbond_distance_DA
_geom_hbond_angle_DHA
_geom_hbond_site_symmetry_A
_geom_hbond_publ_flag
C3 H3A O8 0.99 2.46 3.336(12) 147 1_455 yes
C3 H3B O8 0.99 2.48 3.397(13) 154 . yes
O3 H3 O12 0.81(4) 2.08(9) 2.792(10) 146(13) 1_565 yes
C5 H5B O2 0.99 2.50 3.292(11) 137 2_656 yes
N1 H1A N4 0.87(4) 2.51(6) 3.340(11) 159(10) 2_656 yes
N1 H1A O10 0.87(4) 2.21(7) 3.029(12) 155(11) 2_656 yes
N1 H1A O11 0.87(4) 2.38(9) 3.016(10) 130(9) 2_656 yes
N1 H1B N4 0.86(4) 2.61(8) 3.347(11) 145(10) 2_556 yes
N1 H1B O10 0.86(4) 2.30(9) 2.939(12) 132(10) 2_556 yes
N1 H1B O12 0.86(4) 2.20(8) 2.914(11) 141(10) 2_556 yes
C8 H8A O9 0.99 2.39 3.288(11) 150 2_645 yes
C8 H8B O4 0.99 2.55 3.364(11) 139 1_655 yes
C9 H9 O7 1.00 2.57 3.310(12) 130 2_745 yes
O6 H6 O9 0.83(4) 1.96(5) 2.773(9) 168(10) 1_645 yes
C10 H10A O7 0.99 2.38 3.305(12) 156 2_645 yes
C10 H10B O8 0.99 2.54 3.340(13) 138 1_545 yes
N2 H2A O6 0.91 1.99 2.773(10) 144 1_455 yes
N2 H2B O3 0.91 1.98 2.823(10) 154 1_645 yes

loop_
_geom_torsion_atom_site_label_1
_geom_torsion_atom_site_label_2
_geom_torsion_atom_site_label_3
_geom_torsion_atom_site_label_4
_geom_torsion
_geom_torsion_site_symmetry_1
_geom_torsion_site_symmetry_2
_geom_torsion_site_symmetry_3
_geom_torsion_site_symmetry_4
_geom_torsion_publ_flag
Ag1 O1 C1 O2 -8.1(12) . . . . ?
Ag2 O1 C1 O2 174.4(6) 1_455 . . . ?
Ag1 O1 C1 C2 166.0(5) . . . . ?
Ag2 O1 C1 C2 -11.5(11) 1_455 . . . ?
O1 C1 O2 Ag2 39.3(10) . . . . ?
C2 C1 O2 Ag2 -134.7(6) . . . . ?
O2 C1 C2 N1 -32.3(10) . . . . ?
O1 C1 C2 N1 152.9(7) . . . . ?
O2 C1 C2 C3 80.5(9) . . . . ?
O1 C1 C2 C3 -94.2(9) . . . . ?
N1 C2 C3 C4 -38.7(9) . . . . ?
C1 C2 C3 C4 -156.5(8) . . . . ?
C2 C3 C4 O3 -79.7(8) . . . . ?
C2 C3 C4 C5 38.5(10) . . . . ?
O3 C4 C5 N1 91.6(10) . . . . ?
C3 C4 C5 N1 -23.3(11) . . . . ?
C3 C2 N1 C5 24.3(10) . . . . ?
C1 C2 N1 C5 141.7(8) . . . . ?
C4 C5 N1 C2 -0.5(11) . . . . ?
Ag1 O4 C6 O5 -7.4(13) . . . . ?
Ag1 O4 C6 C7 170.0(5) . . . . ?
O4 C6 O5 Ag2 9.2(14) . . . . ?
C7 C6 O5 Ag2 -168.2(6) . . . . ?
O4 C6 O5 Ag1 150.0(7) . . . 1_655 ?
C7 C6 O5 Ag1 -27.3(11) . . . 1_655 ?
O5 C6 C7 N2 175.6(7) . . . . ?
O4 C6 C7 N2 -2.0(11) . . . . ?
O5 C6 C7 C8 -64.1(11) . . . . ?
O4 C6 C7 C8 118.3(9) . . . . ?
N2 C7 C8 C9 -35.1(8) . . . . ?
C6 C7 C8 C9 -159.5(7) . . . . ?
C7 C8 C9 O6 -73.4(8) . . . . ?
C7 C8 C9 C10 44.1(8) . . . . ?
O6 C9 C10 N2 78.8(8) . . . . ?
C8 C9 C10 N2 -35.9(8) . . . . ?
C6 C7 N2 C10 140.9(7) . . . . ?
C8 C7 N2 C10 12.9(8) . . . . ?
C9 C10 N2 C7 14.3(9) . . . . ?
O8 N3 O7 Ag2 1.5(10) . . . . ?
O9 N3 O7 Ag2 -177.3(7) . . . . ?
